data_4339758
loop_
_publ_author_name
'Ma, Yun-Sheng'
'Song, You'
'Li, Yi-Zhi'
'Zheng, Li-Min'

_publ_section_title
;
 Tridecanuclear and docosanuclear manganese phosphonate clusters with slow
 magnetic relaxation.
;
_journal_issue 14
_journal_name_full 'Inorganic chemistry'
_journal_page_first 5459
_journal_page_last 5461
_journal_paper_doi 10.1021/ic070104b
_journal_volume 46
_journal_year 2007
_chemical_formula_moiety 'C90 H148 Mn13 N6 O42 P10, 8(C5 H5 N), 3(H1.60 O0.80), 0.6(H2 O)'
_chemical_formula_sum 'C130 H194 Mn13 N14 O45 P10'
_chemical_formula_weight 3696.91
_chemical_name_systematic
; 
 ? 
;
_space_group_IT_number 2
_symmetry_cell_setting triclinic
_symmetry_space_group_name_Hall '-P 1'
_symmetry_space_group_name_H-M 'P -1'
_atom_sites_solution_hydrogens geom
_atom_sites_solution_primary direct
_atom_sites_solution_secondary difmap
_audit_creation_method SHELXL-97
_cell_angle_alpha 64.790(3)
_cell_angle_beta 89.451(4)
_cell_angle_gamma 65.596(3)
_cell_formula_units_Z 1
_cell_length_a 15.685(3)
_cell_length_b 18.024(3)
_cell_length_c 18.425(3)
_cell_measurement_reflns_used 839
_cell_measurement_temperature 298(2)
_cell_measurement_theta_max 22.81
_cell_measurement_theta_min 2.75
_cell_volume 4203.2(13)
_computing_cell_refinement SMART
_computing_data_collection 'SMART (Bruker, 2000)'
_computing_data_reduction 'SAINT (Bruker, 2000)'
_computing_molecular_graphics SHELXTL
_computing_publication_material SHELXTL
_computing_structure_refinement SHELXTL
_computing_structure_solution 'SHELXTL (Bruker, 2000)'
_diffrn_ambient_temperature 298(2)
_diffrn_measured_fraction_theta_full 1.000
_diffrn_measured_fraction_theta_max 1.000
_diffrn_measurement_device_type 'Bruker Smart Apex CCD area detector'
_diffrn_measurement_method 'phi and omega scans'
_diffrn_radiation_monochromator graphite
_diffrn_radiation_source 'sealed tube'
_diffrn_radiation_type MoK\a
_diffrn_radiation_wavelength 0.71073
_diffrn_reflns_av_R_equivalents 0.0330
_diffrn_reflns_av_sigmaI/netI 0.0474
_diffrn_reflns_limit_h_max 19
_diffrn_reflns_limit_h_min -19
_diffrn_reflns_limit_k_max 22
_diffrn_reflns_limit_k_min -22
_diffrn_reflns_limit_l_max 22
_diffrn_reflns_limit_l_min -22
_diffrn_reflns_number 39215
_diffrn_reflns_theta_full 26.00
_diffrn_reflns_theta_max 26.00
_diffrn_reflns_theta_min 1.25
_exptl_absorpt_coefficient_mu 1.111
_exptl_absorpt_correction_T_max 0.77
_exptl_absorpt_correction_T_min 0.71
_exptl_absorpt_correction_type multi-scan
_exptl_absorpt_process_details SADABS,Bruker(2000)
_exptl_crystal_colour 'dark brown'
_exptl_crystal_density_diffrn 1.460
_exptl_crystal_density_method 'not measured'
_exptl_crystal_description block
_exptl_crystal_F_000 1907
_exptl_crystal_size_max 0.32
_exptl_crystal_size_mid 0.26
_exptl_crystal_size_min 0.24
_refine_diff_density_max 0.354
_refine_diff_density_min -0.547
_refine_diff_density_rms 0.069
_refine_ls_extinction_method none
_refine_ls_goodness_of_fit_ref 1.027
_refine_ls_hydrogen_treatment constr
_refine_ls_matrix_type fullcycle
_refine_ls_number_parameters 970
_refine_ls_number_reflns 16522
_refine_ls_number_restraints 0
_refine_ls_restrained_S_all 1.027
_refine_ls_R_factor_all 0.0715
_refine_ls_R_factor_gt 0.0535
_refine_ls_shift/su_max 0.000
_refine_ls_shift/su_mean 0.000
_refine_ls_structure_factor_coef Fsqd
_refine_ls_weighting_details 'calc w=1/[\s^2^(Fo^2^)+(0.06P)^2^+1.22P] where P=(Fo^2^+2Fc^2^)/3'
_refine_ls_weighting_scheme calc
_refine_ls_wR_factor_gt 0.1129
_refine_ls_wR_factor_ref 0.1179
_reflns_number_gt 12663
_reflns_number_total 16522
_reflns_threshold_expression >2sigma(I)
_cod_data_source_file ic070104b-file004.cif
_cod_data_source_block 60721bm
_cod_depositor_comments
;
The following automatic conversions were performed:

'_symmetry_cell_setting' value 'Triclinic' changed to 'triclinic'
according to
/usr/data/users/saulius/automatic-downloads/retrospective/ACS/lib/dictionaries/cif_core.dic
dictionary named 'cif_core.dic' version 2.4.2 from 2011-04-26.

Automatic conversion script
Id: cif_fix_values 2281 2013-09-26 08:29:07Z andrius 
;
_cod_original_cell_volume 4203.4(13)
_cod_original_sg_symbol_H-M 'P-1   '
_cod_database_code 4339758

loop_
_symmetry_equiv_pos_as_xyz
'x, y, z'
'-x, -y, -z'

loop_
_atom_site_label
_atom_site_type_symbol
_atom_site_fract_x
_atom_site_fract_y
_atom_site_fract_z
_atom_site_U_iso_or_equiv
_atom_site_adp_type
_atom_site_occupancy
_atom_site_symmetry_multiplicity
_atom_site_calc_flag
_atom_site_refinement_flags
C1 C 0.1103(3) 0.2212(3) 0.6537(2) 0.0534(10) Uani 1 1 d .
H1 H 0.0979 0.2624 0.5985 0.064 Uiso 1 1 calc R
C2 C 0.0364(3) 0.2298(3) 0.6971(2) 0.0559(10) Uani 1 1 d .
H2 H -0.0256 0.2749 0.6703 0.067 Uiso 1 1 calc R
C3 C 0.0551(3) 0.1725(3) 0.7784(3) 0.0549(10) Uani 1 1 d .
H3 H 0.0061 0.1811 0.8074 0.066 Uiso 1 1 calc R
C4 C 0.1462(3) 0.1008(2) 0.8194(2) 0.0434(8) Uani 1 1 d .
H4 H 0.1569 0.0601 0.8746 0.052 Uiso 1 1 calc R
C5 C 0.2205(2) 0.0906(2) 0.7776(2) 0.0473(9) Uani 1 1 d .
H5 H 0.2819 0.0444 0.8051 0.057 Uiso 1 1 calc R
C6 C 0.7271(3) 0.1323(3) 0.1848(2) 0.0608(11) Uani 1 1 d .
H6 H 0.7532 0.1206 0.2359 0.073 Uiso 1 1 calc R
C7 C 0.7833(3) 0.1350(3) 0.1178(2) 0.0556(10) Uani 1 1 d .
H7 H 0.8479 0.1190 0.1284 0.067 Uiso 1 1 calc R
C8 C 0.7379(3) 0.1616(3) 0.0389(2) 0.0538(9) Uani 1 1 d .
H8 H 0.7710 0.1673 -0.0038 0.065 Uiso 1 1 calc R
C9 C 0.6447(3) 0.1789(3) 0.0265(2) 0.0509(9) Uani 1 1 d .
H9 H 0.6118 0.1957 -0.0241 0.061 Uiso 1 1 calc R
C10 C 0.6027(3) 0.1700(3) 0.0932(3) 0.0600(10) Uani 1 1 d .
H10 H 0.5391 0.1818 0.0845 0.072 Uiso 1 1 calc R
C11 C 0.1316(3) -0.1133(2) 0.4336(2) 0.0435(8) Uani 1 1 d .
H11 H 0.1940 -0.1585 0.4452 0.052 Uiso 1 1 calc R
C12 C 0.0570(3) -0.1356(2) 0.4306(2) 0.0558(10) Uani 1 1 d .
H12 H 0.0680 -0.1953 0.4446 0.067 Uiso 1 1 calc R
C13 C -0.0353(3) -0.0632(2) 0.4053(2) 0.0464(8) Uani 1 1 d .
H13 H -0.0871 -0.0736 0.3979 0.056 Uiso 1 1 calc R
C14 C -0.0502(3) 0.0176(3) 0.3921(2) 0.0569(10) Uani 1 1 d .
H14 H -0.1119 0.0646 0.3788 0.068 Uiso 1 1 calc R
C15 C 0.0311(3) 0.0324(3) 0.3986(2) 0.0631(12) Uani 1 1 d .
H15 H 0.0209 0.0916 0.3860 0.076 Uiso 1 1 calc R
C16 C 0.3332(2) 0.3937(2) 0.52539(19) 0.0378(7) Uani 1 1 d .
H16 H 0.3522 0.3797 0.5820 0.045 Uiso 1 1 calc R
C17 C 0.2271(3) 0.4567(2) 0.4980(2) 0.0517(10) Uani 1 1 d .
H17A H 0.1925 0.4279 0.5343 0.062 Uiso 1 1 calc R
H17B H 0.2051 0.4697 0.4429 0.062 Uiso 1 1 calc R
C18 C 0.2096(2) 0.5466(2) 0.5002(2) 0.0454(9) Uani 1 1 d .
H18A H 0.2288 0.5327 0.5562 0.054 Uiso 1 1 calc R
H18B H 0.1418 0.5884 0.4825 0.054 Uiso 1 1 calc R
C19 C 0.2655(2) 0.5951(2) 0.4445(2) 0.0447(8) Uani 1 1 d .
H19A H 0.2467 0.6105 0.3880 0.054 Uiso 1 1 calc R
H19B H 0.2528 0.6511 0.4474 0.054 Uiso 1 1 calc R
C20 C 0.3715(3) 0.5267(2) 0.4771(2) 0.0540(10) Uani 1 1 d .
H20A H 0.4099 0.5541 0.4453 0.065 Uiso 1 1 calc R
H20B H 0.3895 0.5117 0.5337 0.065 Uiso 1 1 calc R
C21 C 0.3898(3) 0.4426(2) 0.4717(2) 0.0426(8) Uani 1 1 d .
H21A H 0.4577 0.4009 0.4897 0.051 Uiso 1 1 calc R
H21B H 0.3713 0.4581 0.4151 0.051 Uiso 1 1 calc R
C22 C 0.6531(3) 0.2736(3) 0.3708(2) 0.0538(9) Uani 1 1 d .
H22 H 0.6771 0.2655 0.4240 0.065 Uiso 1 1 calc R
C23 C 0.5598(3) 0.3631(3) 0.3302(2) 0.0513(10) Uani 1 1 d .
H23A H 0.5319 0.3697 0.2797 0.062 Uiso 1 1 calc R
H23B H 0.5144 0.3617 0.3663 0.062 Uiso 1 1 calc R
C24 C 0.5804(3) 0.4430(2) 0.3122(2) 0.0501(9) Uani 1 1 d .
H24A H 0.6012 0.4386 0.3640 0.060 Uiso 1 1 calc R
H24B H 0.5211 0.4993 0.2848 0.060 Uiso 1 1 calc R
C25 C 0.6557(2) 0.4514(2) 0.2597(2) 0.0476(9) Uani 1 1 d .
H25A H 0.6357 0.4598 0.2060 0.057 Uiso 1 1 calc R
H25B H 0.6665 0.5030 0.2531 0.057 Uiso 1 1 calc R
C26 C 0.7446(3) 0.3623(3) 0.3062(3) 0.0563(10) Uani 1 1 d .
H26A H 0.7637 0.3553 0.3596 0.068 Uiso 1 1 calc R
H26B H 0.7961 0.3630 0.2768 0.068 Uiso 1 1 calc R
C27 C 0.7269(3) 0.2820(2) 0.3167(2) 0.0484(9) Uani 1 1 d .
H27A H 0.7864 0.2256 0.3415 0.058 Uiso 1 1 calc R
H27B H 0.7038 0.2911 0.2635 0.058 Uiso 1 1 calc R
C28 C 0.4403(3) -0.0290(3) 0.1797(2) 0.0537(10) Uani 1 1 d .
H28 H 0.4032 -0.0608 0.2087 0.064 Uiso 1 1 calc R
C29 C 0.5048(3) -0.0867(3) 0.1407(3) 0.0608(11) Uani 1 1 d .
H29A H 0.5375 -0.0535 0.1068 0.073 Uiso 1 1 calc R
H29B H 0.5532 -0.1435 0.1845 0.073 Uiso 1 1 calc R
C30 C 0.4575(3) -0.1115(3) 0.0887(2) 0.0576(11) Uani 1 1 d .
H30A H 0.4438 -0.1611 0.1252 0.069 Uiso 1 1 calc R
H30B H 0.5032 -0.1350 0.0586 0.069 Uiso 1 1 calc R
C31 C 0.3649(3) -0.0336(3) 0.0271(3) 0.0621(11) Uani 1 1 d .
H31A H 0.3252 -0.0589 0.0167 0.075 Uiso 1 1 calc R
H31B H 0.3796 -0.0001 -0.0243 0.075 Uiso 1 1 calc R
C32 C 0.3114(3) 0.0312(3) 0.0637(3) 0.0579(10) Uani 1 1 d .
H32A H 0.2796 0.0025 0.1037 0.070 Uiso 1 1 calc R
H32B H 0.2619 0.0872 0.0201 0.070 Uiso 1 1 calc R
C33 C 0.3695(3) 0.0588(3) 0.1053(2) 0.0537(10) Uani 1 1 d .
H33A H 0.4035 0.0868 0.0675 0.064 Uiso 1 1 calc R
H33B H 0.3273 0.1027 0.1225 0.064 Uiso 1 1 calc R
C34 C 0.2736(3) 0.3804(3) 0.1301(2) 0.0536(10) Uani 1 1 d .
H34 H 0.2968 0.4249 0.1252 0.064 Uiso 1 1 calc R
C35 C 0.2867(3) 0.3688(3) 0.0522(2) 0.0525(9) Uani 1 1 d .
H35A H 0.3527 0.3509 0.0462 0.063 Uiso 1 1 calc R
H35B H 0.2701 0.3214 0.0553 0.063 Uiso 1 1 calc R
C36 C 0.2212(3) 0.4607(3) -0.0205(2) 0.0508(9) Uani 1 1 d .
H36A H 0.2222 0.4513 -0.0687 0.061 Uiso 1 1 calc R
H36B H 0.2485 0.5027 -0.0295 0.061 Uiso 1 1 calc R
C37 C 0.1153(3) 0.5088(3) -0.0150(2) 0.0535(10) Uani 1 1 d .
H37A H 0.0826 0.4739 -0.0166 0.064 Uiso 1 1 calc R
H37B H 0.0833 0.5699 -0.0611 0.064 Uiso 1 1 calc R
C38 C 0.1119(3) 0.5153(3) 0.0667(2) 0.0574(10) Uani 1 1 d .
H38A H 0.1370 0.5570 0.0646 0.069 Uiso 1 1 calc R
H38B H 0.0460 0.5402 0.0729 0.069 Uiso 1 1 calc R
C39 C 0.1705(3) 0.4206(3) 0.1411(3) 0.0576(10) Uani 1 1 d .
H39A H 0.1689 0.4269 0.1908 0.069 Uiso 1 1 calc R
H39B H 0.1432 0.3796 0.1458 0.069 Uiso 1 1 calc R
C40 C 0.0836(3) 0.2778(3) 0.3995(3) 0.0604(11) Uani 1 1 d .
H40 H 0.0340 0.2684 0.4294 0.072 Uiso 1 1 calc R
C41 C 0.0491(3) 0.3054(3) 0.3103(3) 0.0673(12) Uani 1 1 d .
H41A H 0.0351 0.2593 0.3069 0.081 Uiso 1 1 calc R
H41B H 0.0975 0.3123 0.2785 0.081 Uiso 1 1 calc R
C42 C -0.0449(3) 0.4008(3) 0.2769(2) 0.0525(9) Uani 1 1 d .
H42A H -0.0768 0.4162 0.2240 0.063 Uiso 1 1 calc R
H42B H -0.0885 0.3957 0.3144 0.063 Uiso 1 1 calc R
C43 C -0.0189(3) 0.4759(2) 0.2688(2) 0.0506(9) Uani 1 1 d .
H43A H -0.0719 0.5366 0.2376 0.061 Uiso 1 1 calc R
H43B H 0.0364 0.4723 0.2438 0.061 Uiso 1 1 calc R
C44 C 0.0043(3) 0.4514(2) 0.3619(2) 0.0452(8) Uani 1 1 d .
H44A H 0.0160 0.4983 0.3662 0.054 Uiso 1 1 calc R
H44B H -0.0495 0.4483 0.3873 0.054 Uiso 1 1 calc R
C45 C 0.0950(2) 0.3562(3) 0.4061(2) 0.0476(9) Uani 1 1 d .
H45A H 0.1490 0.3618 0.3826 0.057 Uiso 1 1 calc R
H45B H 0.1092 0.3399 0.4635 0.057 Uiso 1 1 calc R
C46 C 0.1142(2) 0.2149(2) 0.1144(2) 0.0473(9) Uani 1 1 d .
H46 H 0.1534 0.2336 0.1321 0.057 Uiso 1 1 calc R
C47 C 0.0738(3) 0.2571(3) 0.0332(2) 0.0533(9) Uani 1 1 d .
H47 H 0.0856 0.3043 -0.0044 0.064 Uiso 1 1 calc R
C48 C 0.0133(2) 0.2288(2) 0.0061(2) 0.0448(8) Uani 1 1 d .
H48 H -0.0144 0.2575 -0.0491 0.054 Uiso 1 1 calc R
C49 C -0.0033(3) 0.1598(3) 0.0613(2) 0.0514(9) Uani 1 1 d .
H49 H -0.0430 0.1419 0.0431 0.062 Uiso 1 1 calc R
C50 C 0.0365(3) 0.1153(3) 0.1434(3) 0.0603(11) Uani 1 1 d .
H50 H 0.0245 0.0678 0.1802 0.072 Uiso 1 1 calc R
C51 C 0.1432(3) 0.5866(3) 0.2406(2) 0.0510(9) Uani 1 1 d .
H51 H 0.0992 0.5789 0.2735 0.061 Uiso 1 1 calc R
C52 C 0.2313(3) 0.5174(3) 0.2608(2) 0.0570(11) Uani 1 1 d .
H52 H 0.2480 0.4622 0.3079 0.068 Uiso 1 1 calc R
C53 C 0.2995(3) 0.5276(3) 0.2111(2) 0.0565(10) Uani 1 1 d .
H53 H 0.3606 0.4796 0.2245 0.068 Uiso 1 1 calc R
C54 C 0.2718(3) 0.6125(3) 0.1408(3) 0.0581(10) Uani 1 1 d .
H54 H 0.3148 0.6213 0.1069 0.070 Uiso 1 1 calc R
C55 C 0.1814(3) 0.6820(3) 0.1225(2) 0.0501(9) Uani 1 1 d .
H55 H 0.1633 0.7384 0.0765 0.060 Uiso 1 1 calc R
C56 C 0.2511(3) 0.8303(3) 0.2581(3) 0.0550(10) Uani 1 1 d .
H56 H 0.1949 0.8846 0.2416 0.066 Uiso 1 1 calc R
C57 C 0.2681(3) 0.7824(3) 0.2144(2) 0.0501(9) Uani 1 1 d .
H57 H 0.2262 0.8062 0.1659 0.060 Uiso 1 1 calc R
C58 C 0.3481(3) 0.6978(3) 0.2428(2) 0.0539(10) Uani 1 1 d .
H58 H 0.3579 0.6628 0.2155 0.065 Uiso 1 1 calc R
C59 C 0.4134(3) 0.6657(3) 0.3120(3) 0.0580(10) Uani 1 1 d .
H59 H 0.4672 0.6091 0.3316 0.070 Uiso 1 1 calc R
C60 C 0.3974(3) 0.7189(3) 0.3512(2) 0.0484(8) Uani 1 1 d .
H60A H 0.4430 0.6997 0.3956 0.058 Uiso 1 1 calc R
C61 C 0.6353(3) 0.6836(3) 0.2293(2) 0.0515(9) Uani 1 1 d .
H61 H 0.5980 0.6706 0.2678 0.062 Uiso 1 1 calc R
C62 C 0.7011(3) 0.7106(3) 0.2430(2) 0.0580(11) Uani 1 1 d .
H62 H 0.7099 0.7120 0.2922 0.070 Uiso 1 1 calc R
C63 C 0.7545(3) 0.7359(3) 0.1854(2) 0.0581(10) Uani 1 1 d .
H63 H 0.7946 0.7592 0.1933 0.070 Uiso 1 1 calc R
C64 C 0.7464(3) 0.7255(2) 0.1150(2) 0.0544(11) Uani 1 1 d .
H64 H 0.7859 0.7351 0.0776 0.065 Uiso 1 1 calc R
C65 C 0.6787(3) 0.7006(3) 0.1032(2) 0.0571(11) Uani 1 1 d .
H65 H 0.6684 0.7004 0.0537 0.068 Uiso 1 1 calc R
Mn1 Mn 0.31534(4) 0.12597(4) 0.61736(3) 0.04355(13) Uani 1 1 d .
Mn2 Mn 0.39549(3) 0.20901(3) 0.40103(3) 0.03540(11) Uani 1 1 d .
Mn3 Mn 0.55224(4) 0.12668(4) 0.26786(3) 0.04666(14) Uani 1 1 d .
Mn4 Mn 0.45549(3) -0.11239(3) 0.44412(3) 0.03573(11) Uani 1 1 d .
Mn5 Mn 0.24784(4) -0.00734(4) 0.44114(3) 0.04631(13) Uani 1 1 d .
Mn6 Mn 0.34785(4) 0.10064(3) 0.33991(3) 0.03725(12) Uani 1 1 d .
Mn7 Mn 0.5000 0.0000 0.5000 0.02991(14) Uani 1 2 d S
N1 N 0.2033(2) 0.15039(19) 0.69300(15) 0.0386(6) Uani 1 1 d .
N2 N 0.6386(2) 0.1477(2) 0.16620(19) 0.0545(8) Uani 1 1 d .
N3 N 0.1175(2) -0.03104(19) 0.42088(18) 0.0430(7) Uani 1 1 d .
N4 N 0.0967(2) 0.1437(2) 0.17063(18) 0.0474(7) Uani 1 1 d .
N5 N 0.1174(2) 0.66883(19) 0.17142(17) 0.0427(7) Uani 1 1 d .
N6 N 0.3166(2) 0.7986(2) 0.3263(2) 0.0538(8) Uani 1 1 d .
N7 N 0.6238(2) 0.67555(19) 0.15985(17) 0.0427(7) Uani 1 1 d .
O1 O 0.29724(15) 0.24954(13) 0.57115(12) 0.0322(4) Uani 1 1 d .
O2 O 0.34739(13) 0.30222(13) 0.43479(12) 0.0279(4) Uani 1 1 d .
O3 O 0.46971(15) 0.22291(14) 0.56459(14) 0.0375(5) Uani 1 1 d .
O4 O 0.54155(16) 0.18969(17) 0.42701(14) 0.0445(6) Uani 1 1 d .
O5 O 0.61089(15) 0.17945(16) 0.30612(13) 0.0408(5) Uani 1 1 d .
O6 O 0.71974(15) 0.08793(14) 0.44365(14) 0.0378(5) Uani 1 1 d .
O7 O 0.50404(16) 0.07522(16) 0.21670(14) 0.0414(5) Uani 1 1 d .
O8 O 0.43517(16) -0.01613(16) 0.31512(12) 0.0407(5) Uani 1 1 d .
O9 O 0.59575(15) -0.09492(16) 0.29281(15) 0.0429(5) Uani 1 1 d .
O10 O 0.34740(15) 0.30000(16) 0.28902(12) 0.0376(5) Uani 1 1 d .
O11 O 0.30831(16) 0.20918(14) 0.23623(13) 0.0403(5) Uani 1 1 d .
O12 O 0.44853(16) 0.24369(15) 0.19900(12) 0.0389(5) Uani 1 1 d .
O13 O 0.16992(17) 0.09756(16) 0.45409(15) 0.0481(6) Uani 1 1 d .
O14 O 0.21876(16) 0.15712(16) 0.53588(13) 0.0404(5) Uani 1 1 d .
O15 O 0.26369(15) 0.18757(14) 0.39989(13) 0.0366(5) Uani 1 1 d .
O16 O 0.45212(15) 0.11637(14) 0.36681(12) 0.0319(4) Uani 1 1 d .
O17 O 0.38646(12) -0.00012(14) 0.45153(12) 0.0286(4) Uani 1 1 d .
O18 O 0.24032(17) 0.07422(16) 0.32972(14) 0.0438(5) Uani 1 1 d .
H18C H 0.1969 0.0957 0.2830 0.053 Uiso 1 1 calc R
O19 O 0.33337(17) -0.10949(16) 0.42574(15) 0.0450(6) Uani 1 1 d .
H19C H 0.3170 -0.0985 0.3703 0.054 Uiso 1 1 d R
O20 O 0.56337(15) -0.10974(15) 0.48506(12) 0.0390(5) Uani 1 1 d .
H20C H 0.5990 -0.1029 0.4502 0.047 Uiso 1 1 d R
O21 O 0.34868(16) -0.00359(15) 0.65499(14) 0.0456(6) Uani 1 1 d .
H21C H 0.3499 -0.0071 0.6039 0.055 Uiso 1 1 d R
O22 O 0.0779(6) 0.7015(6) 0.8174(5) 0.051(2) Uani 0.30 1 d P
H22A H 0.0235 0.7483 0.7957 0.077 Uiso 0.30 1 d PR
H22B H 0.1214 0.7174 0.8011 0.077 Uiso 0.30 1 d PR
O23 O 0.0000 1.0000 0.0000 0.0412(9) Uani 0.80 2 d SP
H23C H 0.0436 1.0026 -0.0273 0.062 Uiso 0.40 1 d PR
H23D H 0.0185 0.9453 0.0376 0.062 Uiso 0.40 1 d PR
O24 O 0.6199(7) 0.4325(7) 0.1032(6) 0.062 Uiso 0.30 1 d P
H24D H 0.6222 0.3801 0.1174 0.062 Uiso 0.30 1 d PR
H24E H 0.5652 0.4744 0.0741 0.062 Uiso 0.30 1 d PR
O25 O 0.4947(4) 0.4228(3) 0.0610(3) 0.0537(13) Uani 0.50 1 d P
H25C H 0.5205 0.4461 0.0796 0.064 Uiso 0.50 1 d PR
H25D H 0.4780 0.4541 0.0092 0.081 Uiso 0.50 1 d PR
P1 P 0.36387(6) 0.28570(6) 0.52359(5) 0.03528(18) Uani 1 1 d .
P2 P 0.62908(7) 0.17788(6) 0.38810(6) 0.0496(2) Uani 1 1 d .
P3 P 0.49726(6) -0.01378(6) 0.25455(5) 0.03815(19) Uani 1 1 d .
P4 P 0.34852(6) 0.27706(6) 0.21817(5) 0.03510(18) Uani 1 1 d .
P5 P 0.19111(5) 0.17541(5) 0.44944(5) 0.03261(17) Uani 1 1 d .

loop_
_atom_site_aniso_label
_atom_site_aniso_U_11
_atom_site_aniso_U_22
_atom_site_aniso_U_33
_atom_site_aniso_U_23
_atom_site_aniso_U_13
_atom_site_aniso_U_12
C1 0.049(2) 0.065(2) 0.0344(18) -0.0196(17) 0.0165(16) -0.0195(19)
C2 0.0339(18) 0.059(2) 0.041(2) -0.0089(17) -0.0200(15) -0.0058(17)
C3 0.041(2) 0.061(2) 0.067(3) -0.036(2) 0.0233(18) -0.0199(18)
C4 0.055(2) 0.0419(18) 0.0401(18) -0.0269(15) 0.0293(16) -0.0195(16)
C5 0.0376(18) 0.0361(17) 0.0405(18) -0.0027(14) 0.0179(15) -0.0085(14)
C6 0.063(3) 0.060(2) 0.0353(19) -0.0004(17) -0.0182(17) -0.028(2)
C7 0.049(2) 0.047(2) 0.049(2) -0.0138(17) 0.0210(17) -0.0121(17)
C8 0.045(2) 0.049(2) 0.051(2) -0.0166(18) 0.0122(17) -0.0139(17)
C9 0.058(2) 0.052(2) 0.044(2) -0.0263(17) -0.0050(17) -0.0213(18)
C10 0.066(3) 0.059(2) 0.056(2) -0.022(2) 0.023(2) -0.035(2)
C11 0.0413(18) 0.0355(17) 0.0474(19) -0.0127(15) -0.0114(15) -0.0182(15)
C12 0.045(2) 0.0332(18) 0.055(2) -0.0159(17) -0.0149(17) 0.0081(15)
C13 0.049(2) 0.0420(19) 0.0421(19) -0.0115(15) 0.0105(15) -0.0230(16)
C14 0.0357(19) 0.063(3) 0.049(2) -0.0185(19) -0.0112(16) -0.0089(17)
C15 0.049(2) 0.051(2) 0.052(2) -0.0162(19) -0.0194(18) 0.0011(18)
C16 0.0445(18) 0.0272(15) 0.0320(16) -0.0018(12) -0.0078(13) -0.0197(14)
C17 0.045(2) 0.0372(18) 0.047(2) -0.0157(16) -0.0254(16) 0.0014(15)
C18 0.0397(18) 0.0359(17) 0.055(2) -0.0242(16) -0.0194(15) -0.0091(14)
C19 0.048(2) 0.0378(18) 0.070(2) -0.0400(18) 0.0219(17) -0.0228(16)
C20 0.0419(19) 0.0275(16) 0.055(2) -0.0054(15) 0.0138(16) 0.0030(14)
C21 0.0482(19) 0.0314(16) 0.0345(16) -0.0139(13) 0.0241(14) -0.0078(14)
C22 0.045(2) 0.049(2) 0.051(2) -0.0166(18) 0.0122(17) -0.0139(17)
C23 0.0412(19) 0.051(2) 0.0346(17) -0.0141(16) 0.0199(15) -0.0040(16)
C24 0.058(2) 0.0312(17) 0.052(2) -0.0068(15) 0.0092(17) -0.0253(16)
C25 0.0414(19) 0.0414(19) 0.0373(18) -0.0024(15) 0.0141(15) -0.0154(15)
C26 0.0393(19) 0.048(2) 0.062(2) -0.0227(19) 0.0217(17) -0.0065(16)
C27 0.0432(19) 0.0393(18) 0.048(2) -0.0141(16) 0.0005(16) -0.0120(15)
C28 0.043(2) 0.0400(19) 0.047(2) -0.0144(16) -0.0131(16) 0.0034(16)
C29 0.0356(19) 0.069(3) 0.055(2) -0.018(2) 0.0107(17) -0.0147(18)
C30 0.046(2) 0.063(2) 0.040(2) -0.0179(18) 0.0110(16) -0.0102(18)
C31 0.067(3) 0.049(2) 0.064(3) -0.031(2) 0.033(2) -0.016(2)
C32 0.058(2) 0.055(2) 0.060(2) -0.0187(19) 0.0267(19) -0.034(2)
C33 0.043(2) 0.0400(19) 0.047(2) -0.0144(16) -0.0131(16) 0.0034(16)
C34 0.049(2) 0.042(2) 0.052(2) -0.0214(17) 0.0121(17) -0.0059(16)
C35 0.054(2) 0.049(2) 0.0394(19) -0.0177(16) 0.0137(16) -0.0130(17)
C36 0.053(2) 0.045(2) 0.046(2) -0.0181(17) 0.0123(17) -0.0184(17)
C37 0.066(2) 0.0427(19) 0.0358(18) 0.0014(15) -0.0176(17) -0.0305(18)
C38 0.069(3) 0.041(2) 0.051(2) -0.0259(17) 0.0196(19) -0.0113(18)
C39 0.066(3) 0.048(2) 0.061(2) -0.031(2) 0.007(2) -0.0220(19)
C40 0.055(2) 0.040(2) 0.066(3) -0.0103(19) -0.012(2) -0.0183(18)
C41 0.053(2) 0.050(2) 0.061(3) -0.010(2) -0.001(2) -0.0063(19)
C42 0.054(2) 0.047(2) 0.050(2) -0.0147(17) 0.0101(17) -0.0262(18)
C43 0.0419(19) 0.0426(19) 0.0437(19) -0.0126(16) 0.0130(15) -0.0063(16)
C44 0.0428(19) 0.0440(19) 0.0380(18) -0.0177(15) 0.0130(15) -0.0116(15)
C45 0.0341(17) 0.064(2) 0.0451(19) -0.0269(18) 0.0153(15) -0.0212(17)
C46 0.0375(18) 0.0386(18) 0.0427(19) -0.0022(15) -0.0076(15) -0.0139(15)
C47 0.047(2) 0.043(2) 0.049(2) -0.0131(17) 0.0122(17) -0.0116(16)
C48 0.0322(17) 0.0403(18) 0.0445(19) -0.0055(15) 0.0124(14) -0.0161(14)
C49 0.055(2) 0.056(2) 0.044(2) -0.0155(17) -0.0088(17) -0.0337(19)
C50 0.039(2) 0.067(3) 0.077(3) -0.033(2) 0.0223(19) -0.0266(19)
C51 0.045(2) 0.052(2) 0.054(2) -0.0254(18) 0.0039(17) -0.0189(17)
C52 0.046(2) 0.054(2) 0.0371(19) -0.0108(17) 0.0020(16) -0.0028(17)
C53 0.058(2) 0.048(2) 0.044(2) -0.0146(17) 0.0250(18) -0.0131(18)
C54 0.053(2) 0.044(2) 0.066(3) -0.0246(19) 0.0073(19) -0.0134(18)
C55 0.0423(19) 0.0414(19) 0.051(2) -0.0141(16) -0.0057(16) -0.0127(16)
C56 0.050(2) 0.043(2) 0.065(2) -0.0294(19) -0.0130(18) -0.0102(17)
C57 0.048(2) 0.046(2) 0.0406(19) -0.0109(16) -0.0103(16) -0.0164(17)
C58 0.053(2) 0.051(2) 0.0406(19) -0.0159(17) 0.0135(16) -0.0147(18)
C59 0.043(2) 0.047(2) 0.058(2) -0.0131(18) -0.0170(18) -0.0082(17)
C60 0.058(2) 0.046(2) 0.0420(19) -0.0192(16) 0.0139(16) -0.0253(18)
C61 0.061(2) 0.052(2) 0.047(2) -0.0287(18) 0.0021(17) -0.0242(19)
C62 0.050(2) 0.061(2) 0.0398(19) -0.0270(18) 0.0061(16) -0.0018(19)
C63 0.051(2) 0.059(2) 0.043(2) -0.0169(18) 0.0138(17) -0.0131(19)
C64 0.043(2) 0.0392(19) 0.0403(19) 0.0126(15) 0.0101(15) -0.0152(16)
C65 0.042(2) 0.055(2) 0.0399(19) -0.0054(17) 0.0120(16) -0.0091(17)
Mn1 0.0410(3) 0.0353(3) 0.0338(3) -0.0106(2) -0.0080(2) -0.0047(2)
Mn2 0.0351(2) 0.0327(2) 0.0353(2) -0.0153(2) 0.01081(19) -0.0132(2)
Mn3 0.0422(3) 0.0410(3) 0.0391(3) -0.0110(2) 0.0110(2) -0.0113(2)
Mn4 0.0345(2) 0.0351(2) 0.0315(2) -0.0137(2) 0.01518(19) -0.0125(2)
Mn5 0.0378(3) 0.0421(3) 0.0446(3) -0.0104(2) 0.0066(2) -0.0155(2)
Mn6 0.0394(3) 0.0354(3) 0.0296(2) -0.0157(2) 0.0105(2) -0.0099(2)
Mn7 0.0377(3) 0.0280(3) 0.0236(3) -0.0127(2) 0.0019(2) -0.0136(3)
N1 0.0493(16) 0.0413(15) 0.0228(12) -0.0149(11) 0.0024(11) -0.0184(13)
N2 0.0548(19) 0.0446(17) 0.0420(17) -0.0124(14) 0.0049(14) -0.0111(15)
N3 0.0423(16) 0.0385(15) 0.0471(16) -0.0207(13) 0.0016(13) -0.0162(13)
N4 0.0446(16) 0.0400(16) 0.0455(16) -0.0128(13) 0.0126(13) -0.0161(13)
N5 0.0384(15) 0.0436(16) 0.0397(15) -0.0202(13) -0.0022(12) -0.0119(12)
N6 0.0506(18) 0.0463(18) 0.0599(19) -0.0233(15) 0.0216(15) -0.0195(15)
N7 0.0419(15) 0.0376(15) 0.0456(16) -0.0137(13) -0.0096(12) -0.0206(12)
O1 0.0382(11) 0.0245(10) 0.0334(11) -0.0158(9) 0.0054(9) -0.0112(9)
O2 0.0250(10) 0.0310(10) 0.0331(10) -0.0156(9) 0.0030(8) -0.0165(8)
O3 0.0293(11) 0.0313(11) 0.0543(13) -0.0209(10) 0.0037(10) -0.0147(9)
O4 0.0340(12) 0.0526(14) 0.0442(13) -0.0244(11) -0.0017(10) -0.0152(11)
O5 0.0347(12) 0.0419(12) 0.0376(12) -0.0170(10) -0.0008(9) -0.0114(10)
O6 0.0328(11) 0.0314(11) 0.0486(13) -0.0216(10) 0.0076(10) -0.0109(9)
O7 0.0421(12) 0.0429(13) 0.0401(12) -0.0195(10) 0.0177(10) -0.0198(10)
O8 0.0447(13) 0.0509(13) 0.0224(10) -0.0169(10) 0.0134(9) -0.0185(11)
O9 0.0306(11) 0.0401(12) 0.0522(14) -0.0173(11) 0.0076(10) -0.0151(10)
O10 0.0326(11) 0.0528(13) 0.0271(10) -0.0129(10) 0.0128(9) -0.0248(10)
O11 0.0457(13) 0.0284(11) 0.0292(11) -0.0081(9) -0.0081(9) -0.0064(9)
O12 0.0386(12) 0.0391(12) 0.0229(10) -0.0071(9) 0.0087(9) -0.0111(10)
O13 0.0440(13) 0.0340(12) 0.0510(14) -0.0078(11) 0.0087(11) -0.0164(10)
O14 0.0450(13) 0.0460(13) 0.0328(11) -0.0185(10) 0.0036(10) -0.0226(11)
O15 0.0329(11) 0.0314(11) 0.0438(12) -0.0127(9) 0.0016(9) -0.0177(9)
O16 0.0383(11) 0.0311(10) 0.0272(10) -0.0137(9) 0.0039(8) -0.0163(9)
O17 0.0134(8) 0.0395(11) 0.0322(10) -0.0182(9) 0.0028(7) -0.0098(8)
O18 0.0505(14) 0.0399(12) 0.0418(13) -0.0181(10) -0.0017(10) -0.0218(11)
O19 0.0502(14) 0.0446(13) 0.0439(13) -0.0267(11) 0.0111(11) -0.0182(11)
O20 0.0311(11) 0.0429(12) 0.0256(10) -0.0057(9) 0.0037(8) -0.0120(10)
O21 0.0420(13) 0.0357(12) 0.0366(12) -0.0022(10) 0.0051(10) -0.0130(10)
O22 0.045(5) 0.049(5) 0.040(4) -0.012(4) 0.015(4) -0.014(4)
O23 0.045(2) 0.050(2) 0.0294(19) -0.0193(18) -0.0049(16) -0.0204(19)
O25 0.046(3) 0.045(3) 0.056(3) -0.020(2) 0.023(2) -0.013(2)
P1 0.0287(4) 0.0348(4) 0.0390(4) -0.0160(3) 0.0089(3) -0.0126(3)
P2 0.0557(6) 0.0390(5) 0.0342(5) -0.0099(4) 0.0046(4) -0.0113(4)
P3 0.0422(5) 0.0320(4) 0.0335(4) -0.0115(3) 0.0016(3) -0.0146(4)
P4 0.0395(4) 0.0321(4) 0.0275(4) -0.0081(3) 0.0059(3) -0.0167(3)
P5 0.0172(3) 0.0365(4) 0.0410(4) -0.0162(3) 0.0060(3) -0.0113(3)

loop_
_atom_type_symbol
_atom_type_description
_atom_type_scat_dispersion_real
_atom_type_scat_dispersion_imag
_atom_type_scat_source
C C 0.0033 0.0016 'International Tables Vol C Tables 4.2.6.8 and 6.1.1.4'
H H 0.0000 0.0000 'International Tables Vol C Tables 4.2.6.8 and 6.1.1.4'
N N 0.0061 0.0033 'International Tables Vol C Tables 4.2.6.8 and 6.1.1.4'
O O 0.0106 0.0060 'International Tables Vol C Tables 4.2.6.8 and 6.1.1.4'
P P 0.1023 0.0942 'International Tables Vol C Tables 4.2.6.8 and 6.1.1.4'
Mn Mn 0.3368 0.7283 'International Tables Vol C Tables 4.2.6.8 and 6.1.1.4'

loop_
_geom_angle_atom_site_label_1
_geom_angle_atom_site_label_2
_geom_angle_atom_site_label_3
_geom_angle
_geom_angle_site_symmetry_1
_geom_angle_site_symmetry_3
C2 C1 N1 120.2(3) . .
C2 C1 H1 119.9 . .
N1 C1 H1 119.9 . .
C3 C2 C1 120.0(3) . .
C3 C2 H2 120.0 . .
C1 C2 H2 120.0 . .
C2 C3 C4 121.4(3) . .
C2 C3 H3 119.3 . .
C4 C3 H3 119.3 . .
C5 C4 C3 119.6(3) . .
C5 C4 H4 120.2 . .
C3 C4 H4 120.2 . .
C4 C5 N1 120.1(3) . .
C4 C5 H5 120.0 . .
N1 C5 H5 120.0 . .
N2 C6 C7 115.5(3) . .
N2 C6 H6 122.3 . .
C7 C6 H6 122.3 . .
C8 C7 C6 120.1(4) . .
C8 C7 H7 119.9 . .
C6 C7 H7 119.9 . .
C9 C8 C7 118.7(4) . .
C9 C8 H8 120.7 . .
C7 C8 H8 120.7 . .
C8 C9 C10 115.6(4) . .
C8 C9 H9 122.2 . .
C10 C9 H9 122.2 . .
N2 C10 C9 129.3(4) . .
N2 C10 H10 115.3 . .
C9 C10 H10 115.3 . .
N3 C11 C12 122.9(3) . .
N3 C11 H11 118.6 . .
C12 C11 H11 118.6 . .
C11 C12 C13 116.2(4) . .
C11 C12 H12 121.9 . .
C13 C12 H12 121.9 . .
C14 C13 C12 121.4(4) . .
C14 C13 H13 119.3 . .
C12 C13 H13 119.3 . .
C13 C14 C15 117.6(4) . .
C13 C14 H14 121.2 . .
C15 C14 H14 121.2 . .
N3 C15 C14 123.7(4) . .
N3 C15 H15 118.1 . .
C14 C15 H15 118.1 . .
C17 C16 C21 110.5(3) . .
C17 C16 P1 112.0(2) . .
C21 C16 P1 110.5(2) . .
C17 C16 H16 107.9 . .
C21 C16 H16 107.9 . .
P1 C16 H16 107.9 . .
C16 C17 C18 107.5(3) . .
C16 C17 H17A 110.2 . .
C18 C17 H17A 110.2 . .
C16 C17 H17B 110.2 . .
C18 C17 H17B 110.2 . .
H17A C17 H17B 108.5 . .
C17 C18 C19 112.7(3) . .
C17 C18 H18A 109.0 . .
C19 C18 H18A 109.0 . .
C17 C18 H18B 109.0 . .
C19 C18 H18B 109.0 . .
H18A C18 H18B 107.8 . .
C20 C19 C18 106.3(3) . .
C20 C19 H19A 110.5 . .
C18 C19 H19A 110.5 . .
C20 C19 H19B 110.5 . .
C18 C19 H19B 110.5 . .
H19A C19 H19B 108.7 . .
C21 C20 C19 109.8(3) . .
C21 C20 H20A 109.7 . .
C19 C20 H20A 109.7 . .
C21 C20 H20B 109.7 . .
C19 C20 H20B 109.7 . .
H20A C20 H20B 108.2 . .
C20 C21 C16 111.4(3) . .
C20 C21 H21A 109.3 . .
C16 C21 H21A 109.3 . .
C20 C21 H21B 109.3 . .
C16 C21 H21B 109.3 . .
H21A C21 H21B 108.0 . .
C23 C22 C27 108.7(3) . .
C23 C22 P2 109.1(3) . .
C27 C22 P2 113.4(3) . .
C23 C22 H22 108.5 . .
C27 C22 H22 108.5 . .
P2 C22 H22 108.5 . .
C24 C23 C22 109.2(3) . .
C24 C23 H23A 109.8 . .
C22 C23 H23A 109.8 . .
C24 C23 H23B 109.8 . .
C22 C23 H23B 109.8 . .
H23A C23 H23B 108.3 . .
C23 C24 C25 116.2(3) . .
C23 C24 H24A 108.2 . .
C25 C24 H24A 108.2 . .
C23 C24 H24B 108.2 . .
C25 C24 H24B 108.2 . .
H24A C24 H24B 107.4 . .
C26 C25 C24 104.9(3) . .
C26 C25 H25A 110.8 . .
C24 C25 H25A 110.8 . .
C26 C25 H25B 110.8 . .
C24 C25 H25B 110.8 . .
H25A C25 H25B 108.8 . .
C25 C26 C27 110.4(3) . .
C25 C26 H26A 109.6 . .
C27 C26 H26A 109.6 . .
C25 C26 H26B 109.6 . .
C27 C26 H26B 109.6 . .
H26A C26 H26B 108.1 . .
C26 C27 C22 110.4(3) . .
C26 C27 H27A 109.6 . .
C22 C27 H27A 109.6 . .
C26 C27 H27B 109.6 . .
C22 C27 H27B 109.6 . .
H27A C27 H27B 108.1 . .
C33 C28 C29 103.0(3) . .
C33 C28 P3 116.5(3) . .
C29 C28 P3 118.2(3) . .
C33 C28 H28 106.1 . .
C29 C28 H28 106.1 . .
P3 C28 H28 106.1 . .
C30 C29 C28 117.8(3) . .
C30 C29 H29A 107.9 . .
C28 C29 H29A 107.9 . .
C30 C29 H29B 107.9 . .
C28 C29 H29B 107.9 . .
H29A C29 H29B 107.2 . .
C29 C30 C31 116.4(4) . .
C29 C30 H30A 108.2 . .
C31 C30 H30A 108.2 . .
C29 C30 H30B 108.2 . .
C31 C30 H30B 108.2 . .
H30A C30 H30B 107.4 . .
C30 C31 C32 108.4(4) . .
C30 C31 H31A 110.0 . .
C32 C31 H31A 110.0 . .
C30 C31 H31B 110.0 . .
C32 C31 H31B 110.0 . .
H31A C31 H31B 108.4 . .
C31 C32 C33 118.3(4) . .
C31 C32 H32A 107.7 . .
C33 C32 H32A 107.7 . .
C31 C32 H32B 107.7 . .
C33 C32 H32B 107.7 . .
H32A C32 H32B 107.1 . .
C28 C33 C32 107.3(3) . .
C28 C33 H33A 110.3 . .
C32 C33 H33A 110.3 . .
C28 C33 H33B 110.3 . .
C32 C33 H33B 110.3 . .
H33A C33 H33B 108.5 . .
C39 C34 C35 115.5(3) . .
C39 C34 P4 111.9(3) . .
C35 C34 P4 111.0(2) . .
C39 C34 H34 105.9 . .
C35 C34 H34 105.9 . .
P4 C34 H34 105.9 . .
C36 C35 C34 107.7(3) . .
C36 C35 H35A 110.2 . .
C34 C35 H35A 110.2 . .
C36 C35 H35B 110.2 . .
C34 C35 H35B 110.2 . .
H35A C35 H35B 108.5 . .
C35 C36 C37 117.7(3) . .
C35 C36 H36A 107.9 . .
C37 C36 H36A 107.9 . .
C35 C36 H36B 107.9 . .
C37 C36 H36B 107.9 . .
H36A C36 H36B 107.2 . .
C36 C37 C38 108.9(3) . .
C36 C37 H37A 109.9 . .
C38 C37 H37A 109.9 . .
C36 C37 H37B 109.9 . .
C38 C37 H37B 109.9 . .
H37A C37 H37B 108.3 . .
C39 C38 C37 111.6(3) . .
C39 C38 H38A 109.3 . .
C37 C38 H38A 109.3 . .
C39 C38 H38B 109.3 . .
C37 C38 H38B 109.3 . .
H38A C38 H38B 108.0 . .
C34 C39 C38 109.2(4) . .
C34 C39 H39A 109.8 . .
C38 C39 H39A 109.8 . .
C34 C39 H39B 109.8 . .
C38 C39 H39B 109.8 . .
H39A C39 H39B 108.3 . .
C41 C40 C45 110.7(3) . .
C41 C40 P5 114.8(3) . .
C45 C40 P5 108.9(3) . .
C41 C40 H40 107.4 . .
C45 C40 H40 107.4 . .
P5 C40 H40 107.4 . .
C40 C41 C42 106.0(4) . .
C40 C41 H41A 110.5 . .
C42 C41 H41A 110.5 . .
C40 C41 H41B 110.5 . .
C42 C41 H41B 110.5 . .
H41A C41 H41B 108.7 . .
C43 C42 C41 109.8(3) . .
C43 C42 H42A 109.7 . .
C41 C42 H42A 109.7 . .
C43 C42 H42B 109.7 . .
C41 C42 H42B 109.7 . .
H42A C42 H42B 108.2 . .
C42 C43 C44 100.7(3) . .
C42 C43 H43A 111.6 . .
C44 C43 H43A 111.6 . .
C42 C43 H43B 111.6 . .
C44 C43 H43B 111.6 . .
H43A C43 H43B 109.4 . .
C45 C44 C43 108.2(3) . .
C45 C44 H44A 110.1 . .
C43 C44 H44A 110.1 . .
C45 C44 H44B 110.1 . .
C43 C44 H44B 110.1 . .
H44A C44 H44B 108.4 . .
C40 C45 C44 113.4(3) . .
C40 C45 H45A 108.9 . .
C44 C45 H45A 108.9 . .
C40 C45 H45B 108.9 . .
C44 C45 H45B 108.9 . .
H45A C45 H45B 107.7 . .
C47 C46 N4 119.9(3) . .
C47 C46 H46 120.0 . .
N4 C46 H46 120.0 . .
C46 C47 C48 120.0(4) . .
C46 C47 H47 120.0 . .
C48 C47 H47 120.0 . .
C49 C48 C47 119.5(3) . .
C49 C48 H48 120.3 . .
C47 C48 H48 120.3 . .
C48 C49 C50 122.2(4) . .
C48 C49 H49 118.9 . .
C50 C49 H49 118.9 . .
C49 C50 N4 118.4(4) . .
C49 C50 H50 120.8 . .
N4 C50 H50 120.8 . .
C52 C51 N5 120.5(4) . .
C52 C51 H51 119.7 . .
N5 C51 H51 119.7 . .
C51 C52 C53 120.6(4) . .
C51 C52 H52 119.7 . .
C53 C52 H52 119.7 . .
C54 C53 C52 118.0(4) . .
C54 C53 H53 121.0 . .
C52 C53 H53 121.0 . .
C55 C54 C53 119.7(4) . .
C55 C54 H54 120.1 . .
C53 C54 H54 120.1 . .
N5 C55 C54 120.4(3) . .
N5 C55 H55 119.8 . .
C54 C55 H55 119.8 . .
C57 C56 N6 120.3(3) . .
C57 C56 H56 119.9 . .
N6 C56 H56 119.9 . .
C56 C57 C58 119.6(3) . .
C56 C57 H57 120.2 . .
C58 C57 H57 120.2 . .
C59 C58 C57 119.8(4) . .
C59 C58 H58 120.1 . .
C57 C58 H58 120.1 . .
C60 C59 C58 118.9(4) . .
C60 C59 H59 120.5 . .
C58 C59 H59 120.5 . .
N6 C60 C59 121.1(3) . .
N6 C60 H60A 119.4 . .
C59 C60 H60A 119.4 . .
N7 C61 C62 121.1(4) . .
N7 C61 H61 119.4 . .
C62 C61 H61 119.4 . .
C61 C62 C63 121.7(4) . .
C61 C62 H62 119.1 . .
C63 C62 H62 119.1 . .
C62 C63 C64 118.2(4) . .
C62 C63 H63 120.9 . .
C64 C63 H63 120.9 . .
C65 C64 C63 117.6(4) . .
C65 C64 H64 121.2 . .
C63 C64 H64 121.2 . .
C64 C65 N7 124.7(4) . .
C64 C65 H65 117.6 . .
N7 C65 H65 117.6 . .
O14 Mn1 O9 174.16(11) . 2_656
O14 Mn1 O1 91.81(10) . .
O9 Mn1 O1 89.14(10) 2_656 .
O14 Mn1 O21 88.74(10) . .
O9 Mn1 O21 91.18(10) 2_656 .
O1 Mn1 O21 171.40(10) . .
O14 Mn1 N1 87.40(10) . .
O9 Mn1 N1 86.80(10) 2_656 .
O1 Mn1 N1 92.72(10) . .
O21 Mn1 N1 95.88(10) . .
O2 Mn2 O16 175.84(9) . .
O2 Mn2 O10 90.41(9) . .
O16 Mn2 O10 89.54(10) . .
O2 Mn2 O20 92.53(9) . 2_656
O16 Mn2 O20 87.90(9) . 2_656
O10 Mn2 O20 174.09(10) . 2_656
O2 Mn2 O4 90.78(9) . .
O16 Mn2 O4 85.21(9) . .
O10 Mn2 O4 104.30(9) . .
O20 Mn2 O4 80.81(9) 2_656 .
O2 Mn2 O15 97.32(8) . .
O16 Mn2 O15 86.83(9) . .
O10 Mn2 O15 89.27(9) . .
O20 Mn2 O15 85.27(9) 2_656 .
O4 Mn2 O15 164.18(9) . .
O2 Mn2 Mn6 145.82(6) . .
O16 Mn2 Mn6 38.23(6) . .
O10 Mn2 Mn6 82.46(8) . .
O20 Mn2 Mn6 92.25(7) 2_656 .
O4 Mn2 Mn6 123.40(7) . .
O15 Mn2 Mn6 49.45(6) . .
O2 Mn2 Mn4 81.76(6) . 2_656
O16 Mn2 Mn4 96.14(6) . 2_656
O10 Mn2 Mn4 148.44(7) . 2_656
O20 Mn2 Mn4 37.31(7) 2_656 2_656
O4 Mn2 Mn4 45.76(6) . 2_656
O15 Mn2 Mn4 121.95(6) . 2_656
Mn6 Mn2 Mn4 120.11(2) . 2_656
O2 Mn2 Mn7 131.16(6) . .
O16 Mn2 Mn7 49.16(6) . .
O10 Mn2 Mn7 138.40(7) . .
O20 Mn2 Mn7 38.74(7) 2_656 .
O4 Mn2 Mn7 80.14(7) . .
O15 Mn2 Mn7 84.31(6) . .
Mn6 Mn2 Mn7 62.389(19) . .
Mn4 Mn2 Mn7 57.727(14) 2_656 .
O5 Mn3 O12 92.00(10) . .
O5 Mn3 O7 171.42(10) . .
O12 Mn3 O7 88.23(10) . .
O5 Mn3 O21 89.66(11) . 2_656
O12 Mn3 O21 174.95(10) . 2_656
O7 Mn3 O21 90.83(11) . 2_656
O5 Mn3 N2 85.91(12) . .
O12 Mn3 N2 89.70(10) . .
O7 Mn3 N2 85.52(12) . .
O21 Mn3 N2 95.18(11) 2_656 .
O5 Mn3 O16 94.26(9) . .
O12 Mn3 O16 85.78(8) . .
O7 Mn3 O16 94.31(8) . .
O21 Mn3 O16 89.34(9) 2_656 .
N2 Mn3 O16 175.48(9) . .
O20 Mn4 O19 165.03(10) . .
O20 Mn4 O17 83.55(9) . .
O19 Mn4 O17 86.59(9) . .
O20 Mn4 O3 93.76(10) . 2_656
O19 Mn4 O3 96.39(9) . 2_656
O17 Mn4 O3 176.82(9) . 2_656
O20 Mn4 O4 83.41(9) . 2_656
O19 Mn4 O4 85.22(10) . 2_656
O17 Mn4 O4 89.21(9) . 2_656
O3 Mn4 O4 92.16(10) 2_656 2_656
O20 Mn4 O8 97.98(9) . .
O19 Mn4 O8 91.80(10) . .
O17 Mn4 O8 82.30(9) . .
O3 Mn4 O8 96.44(9) 2_656 .
O4 Mn4 O8 171.17(9) 2_656 .
O20 Mn4 Mn7 40.97(7) . .
O19 Mn4 Mn7 127.79(7) . .
O17 Mn4 Mn7 42.63(5) . .
O3 Mn4 Mn7 134.72(7) 2_656 .
O4 Mn4 Mn7 83.28(7) 2_656 .
O8 Mn4 Mn7 92.05(7) . .
O20 Mn4 Mn5 129.74(7) . .
O19 Mn4 Mn5 38.44(7) . .
O17 Mn4 Mn5 48.39(6) . .
O3 Mn4 Mn5 134.66(7) 2_656 .
O4 Mn4 Mn5 82.38(6) 2_656 .
O8 Mn4 Mn5 90.12(6) . .
Mn7 Mn4 Mn5 89.51(2) . .
O20 Mn4 Mn2 39.37(6) . 2_656
O19 Mn4 Mn2 131.38(8) . 2_656
O17 Mn4 Mn2 95.92(6) . 2_656
O3 Mn4 Mn2 82.98(7) 2_656 2_656
O4 Mn4 Mn2 46.42(6) 2_656 2_656
O8 Mn4 Mn2 136.73(7) . 2_656
Mn7 Mn4 Mn2 61.529(17) . 2_656
Mn5 Mn4 Mn2 120.71(2) . 2_656
O20 Mn4 Mn6 93.12(7) . .
O19 Mn4 Mn6 85.66(7) . .
O17 Mn4 Mn6 36.97(6) . .
O3 Mn4 Mn6 141.94(7) 2_656 .
O4 Mn4 Mn6 125.83(7) 2_656 .
O8 Mn4 Mn6 45.51(6) . .
Mn7 Mn4 Mn6 61.834(19) . .
Mn5 Mn4 Mn6 59.058(17) . .
Mn2 Mn4 Mn6 123.36(2) 2_656 .
O13 Mn5 O6 93.05(10) . 2_656
O13 Mn5 O19 175.62(11) . .
O6 Mn5 O19 88.45(10) 2_656 .
O13 Mn5 O18 88.12(10) . .
O6 Mn5 O18 167.84(10) 2_656 .
O19 Mn5 O18 89.56(11) . .
O13 Mn5 O17 97.60(10) . .
O6 Mn5 O17 88.81(9) 2_656 .
O19 Mn5 O17 78.31(9) . .
O18 Mn5 O17 79.04(9) . .
O13 Mn5 N3 91.61(11) . .
O6 Mn5 N3 93.52(10) 2_656 .
O19 Mn5 N3 92.41(10) . .
O18 Mn5 N3 98.55(10) . .
O17 Mn5 N3 170.37(9) . .
O13 Mn5 Mn4 137.38(8) . .
O6 Mn5 Mn4 85.09(7) 2_656 .
O19 Mn5 Mn4 38.65(8) . .
O18 Mn5 Mn4 85.86(8) . .
O17 Mn5 Mn4 39.87(5) . .
N3 Mn5 Mn4 131.01(7) . .
O13 Mn5 Mn6 87.18(8) . .
O6 Mn5 Mn6 128.41(7) 2_656 .
O19 Mn5 Mn6 88.66(8) . .
O18 Mn5 Mn6 39.52(7) . .
O17 Mn5 Mn6 40.41(5) . .
N3 Mn5 Mn6 138.06(8) . .
Mn4 Mn5 Mn6 62.34(2) . .
O16 Mn6 O11 90.13(10) . .
O16 Mn6 O17 86.27(8) . .
O11 Mn6 O17 173.02(9) . .
O16 Mn6 O18 171.32(10) . .
O11 Mn6 O18 97.70(10) . .
O17 Mn6 O18 85.55(9) . .
O16 Mn6 O8 94.75(9) . .
O11 Mn6 O8 105.45(9) . .
O17 Mn6 O8 80.84(8) . .
O18 Mn6 O8 86.83(10) . .
O16 Mn6 O15 87.14(8) . .
O11 Mn6 O15 90.42(9) . .
O17 Mn6 O15 83.43(8) . .
O18 Mn6 O15 89.03(9) . .
O8 Mn6 O15 164.00(8) . .
O16 Mn6 Mn2 38.97(6) . .
O11 Mn6 Mn2 83.55(7) . .
O17 Mn6 Mn2 89.90(6) . .
O18 Mn6 Mn2 138.04(7) . .
O8 Mn6 Mn2 133.53(7) . .
O15 Mn6 Mn2 49.03(5) . .
O16 Mn6 Mn5 132.94(6) . .
O11 Mn6 Mn5 133.75(8) . .
O17 Mn6 Mn5 48.09(6) . .
O18 Mn6 Mn5 38.45(7) . .
O8 Mn6 Mn5 89.17(6) . .
O15 Mn6 Mn5 78.07(6) . .
Mn2 Mn6 Mn5 117.56(2) . .
O16 Mn6 Mn7 47.62(6) . .
O11 Mn6 Mn7 137.29(7) . .
O17 Mn6 Mn7 38.66(6) . .
O18 Mn6 Mn7 124.11(7) . .
O8 Mn6 Mn7 86.90(6) . .
O15 Mn6 Mn7 82.65(6) . .
Mn2 Mn6 Mn7 60.298(17) . .
Mn5 Mn6 Mn7 85.99(2) . .
O16 Mn6 Mn4 93.07(6) . .
O11 Mn6 Mn4 150.16(7) . .
O17 Mn6 Mn4 36.29(6) . .
O18 Mn6 Mn4 82.03(7) . .
O8 Mn6 Mn4 44.72(6) . .
O15 Mn6 Mn4 119.36(6) . .
Mn2 Mn6 Mn4 116.52(2) . .
Mn5 Mn6 Mn4 58.604(19) . .
Mn7 Mn6 Mn4 56.222(13) . .
O20 Mn7 O20 180.00(11) 2_656 .
O20 Mn7 O17 100.07(9) 2_656 .
O20 Mn7 O17 79.93(9) . .
O20 Mn7 O17 79.93(9) 2_656 2_656
O20 Mn7 O17 100.07(9) . 2_656
O17 Mn7 O17 180.0 . 2_656
O20 Mn7 O16 102.10(8) 2_656 2_656
O20 Mn7 O16 77.90(8) . 2_656
O17 Mn7 O16 105.49(8) . 2_656
O17 Mn7 O16 74.51(8) 2_656 2_656
O20 Mn7 O16 77.90(8) 2_656 .
O20 Mn7 O16 102.10(8) . .
O17 Mn7 O16 74.51(8) . .
O17 Mn7 O16 105.49(8) 2_656 .
O16 Mn7 O16 180.00(8) 2_656 .
O20 Mn7 Mn4 39.31(7) 2_656 2_656
O20 Mn7 Mn4 140.69(7) . 2_656
O17 Mn7 Mn4 139.32(6) . 2_656
O17 Mn7 Mn4 40.68(6) 2_656 2_656
O16 Mn7 Mn4 89.61(5) 2_656 2_656
O16 Mn7 Mn4 90.39(5) . 2_656
O20 Mn7 Mn4 140.69(7) 2_656 .
O20 Mn7 Mn4 39.31(7) . .
O17 Mn7 Mn4 40.68(6) . .
O17 Mn7 Mn4 139.32(6) 2_656 .
O16 Mn7 Mn4 90.39(5) 2_656 .
O16 Mn7 Mn4 89.61(5) . .
Mn4 Mn7 Mn4 180.000(8) 2_656 .
O20 Mn7 Mn2 39.26(6) 2_656 .
O20 Mn7 Mn2 140.74(6) . .
O17 Mn7 Mn2 86.40(6) . .
O17 Mn7 Mn2 93.60(6) 2_656 .
O16 Mn7 Mn2 141.36(5) 2_656 .
O16 Mn7 Mn2 38.64(5) . .
Mn4 Mn7 Mn2 60.745(19) 2_656 .
Mn4 Mn7 Mn2 119.255(19) . .
O20 Mn7 Mn2 140.74(6) 2_656 2_656
O20 Mn7 Mn2 39.26(6) . 2_656
O17 Mn7 Mn2 93.60(6) . 2_656
O17 Mn7 Mn2 86.40(6) 2_656 2_656
O16 Mn7 Mn2 38.64(5) 2_656 2_656
O16 Mn7 Mn2 141.36(5) . 2_656
Mn4 Mn7 Mn2 119.255(19) 2_656 2_656
Mn4 Mn7 Mn2 60.745(19) . 2_656
Mn2 Mn7 Mn2 180.0 . 2_656
O20 Mn7 Mn6 88.09(6) 2_656 .
O20 Mn7 Mn6 91.91(6) . .
O17 Mn7 Mn6 37.65(6) . .
O17 Mn7 Mn6 142.35(6) 2_656 .
O16 Mn7 Mn6 143.13(5) 2_656 .
O16 Mn7 Mn6 36.87(5) . .
Mn4 Mn7 Mn6 118.056(17) 2_656 .
Mn4 Mn7 Mn6 61.944(17) . .
Mn2 Mn7 Mn6 57.313(14) . .
Mn2 Mn7 Mn6 122.687(14) 2_656 .
O20 Mn7 Mn6 91.91(6) 2_656 2_656
O20 Mn7 Mn6 88.09(6) . 2_656
O17 Mn7 Mn6 142.35(6) . 2_656
O17 Mn7 Mn6 37.65(6) 2_656 2_656
O16 Mn7 Mn6 36.87(5) 2_656 2_656
O16 Mn7 Mn6 143.13(5) . 2_656
Mn4 Mn7 Mn6 61.944(17) 2_656 2_656
Mn4 Mn7 Mn6 118.056(17) . 2_656
Mn2 Mn7 Mn6 122.687(14) . 2_656
Mn2 Mn7 Mn6 57.313(14) 2_656 2_656
Mn6 Mn7 Mn6 180.0 . 2_656
C1 N1 C5 118.6(2) . .
C1 N1 Mn1 119.09(14) . .
C5 N1 Mn1 121.96(16) . .
C10 N2 C6 120.5(3) . .
C10 N2 Mn3 120.6(2) . .
C6 N2 Mn3 118.75(19) . .
C15 N3 C11 117.8(3) . .
C15 N3 Mn5 122.9(2) . .
C11 N3 Mn5 119.31(17) . .
C46 N4 C50 120.0(2) . .
C55 N5 C51 120.7(2) . .
C60 N6 C56 120.0(2) . .
C61 N7 C65 116.1(3) . .
P1 O1 Mn1 125.93(12) . .
P1 O2 Mn2 125.02(12) . .
P1 O3 Mn4 123.01(13) . 2_656
P2 O4 Mn4 125.03(13) . 2_656
P2 O4 Mn2 139.28(14) . .
Mn4 O4 Mn2 87.82(9) 2_656 .
P2 O5 Mn3 134.62(16) . .
P2 O6 Mn5 132.15(14) . 2_656
P3 O7 Mn3 129.23(14) . .
P3 O8 Mn4 133.49(14) . .
P3 O8 Mn6 125.60(14) . .
Mn4 O8 Mn6 89.77(8) . .
P3 O9 Mn1 128.06(15) . 2_656
P4 O10 Mn2 123.42(15) . .
P4 O11 Mn6 122.21(13) . .
P4 O12 Mn3 123.48(13) . .
P5 O13 Mn5 129.41(15) . .
P5 O14 Mn1 146.96(16) . .
P5 O15 Mn2 141.68(14) . .
P5 O15 Mn6 127.20(13) . .
Mn2 O15 Mn6 81.53(8) . .
Mn6 O16 Mn2 102.79(10) . .
Mn6 O16 Mn7 95.51(9) . .
Mn2 O16 Mn7 92.20(8) . .
Mn6 O16 Mn3 113.99(9) . .
Mn2 O16 Mn3 122.35(10) . .
Mn7 O16 Mn3 124.64(9) . .
Mn4 O17 Mn6 106.74(9) . .
Mn4 O17 Mn7 96.69(8) . .
Mn6 O17 Mn7 103.69(9) . .
Mn4 O17 Mn5 91.74(8) . .
Mn6 O17 Mn5 91.50(7) . .
Mn7 O17 Mn5 159.61(10) . .
Mn5 O18 Mn6 102.03(11) . .
Mn5 O18 H18C 129.0 . .
Mn6 O18 H18C 129.0 . .
Mn5 O19 Mn4 102.91(11) . .
Mn5 O19 H19C 110.6 . .
Mn4 O19 H19C 110.5 . .
Mn4 O20 Mn7 99.73(10) . .
Mn4 O20 Mn2 103.32(11) . 2_656
Mn7 O20 Mn2 101.99(10) . 2_656
Mn4 O20 H20C 111.4 . .
Mn7 O20 H20C 111.3 . .
Mn2 O20 H20C 125.8 2_656 .
Mn1 O21 Mn3 140.07(14) . 2_656
Mn1 O21 H21C 101.7 . .
Mn3 O21 H21C 101.8 2_656 .
H22A O22 H22B 109.5 . .
H23C O23 H23D 109.5 . .
H24D O24 H24E 109.5 . .
H25C O25 H25D 109.5 . .
O1 P1 O3 113.06(12) . .
O1 P1 O2 110.85(11) . .
O3 P1 O2 110.37(12) . .
O1 P1 C16 105.31(11) . .
O3 P1 C16 106.89(10) . .
O2 P1 C16 110.15(10) . .
O4 P2 O5 111.12(14) . .
O4 P2 O6 113.07(14) . .
O5 P2 O6 108.67(13) . .
O4 P2 C22 107.28(12) . .
O5 P2 C22 108.89(13) . .
O6 P2 C22 107.67(12) . .
O8 P3 O7 111.59(14) . .
O8 P3 O9 110.79(14) . .
O7 P3 O9 110.76(14) . .
O8 P3 C28 103.64(14) . .
O7 P3 C28 112.19(13) . .
O9 P3 C28 107.62(11) . .
O11 P4 O10 109.97(13) . .
O11 P4 O12 112.91(14) . .
O10 P4 O12 111.15(13) . .
O11 P4 C34 108.59(15) . .
O10 P4 C34 107.32(13) . .
O12 P4 C34 106.66(13) . .
O15 P5 O14 112.55(13) . .
O15 P5 O13 113.16(14) . .
O14 P5 O13 108.04(14) . .
O15 P5 C40 106.88(16) . .
O14 P5 C40 109.63(15) . .
O13 P5 C40 106.37(14) . .

loop_
_geom_bond_atom_site_label_1
_geom_bond_atom_site_label_2
_geom_bond_distance
_geom_bond_site_symmetry_2
C1 C2 1.395(5) .
C1 N1 1.406(4) .
C1 H1 0.9300 .
C2 C3 1.355(6) .
C2 H2 0.9300 .
C3 C4 1.396(5) .
C3 H3 0.9300 .
C4 C5 1.384(4) .
C4 H4 0.9300 .
C5 N1 1.414(3) .
C5 H5 0.9300 .
C6 N2 1.316(4) .
C6 C7 1.506(6) .
C6 H6 0.9300 .
C7 C8 1.411(6) .
C7 H7 0.9300 .
C8 C9 1.362(6) .
C8 H8 0.9300 .
C9 C10 1.370(6) .
C9 H9 0.9300 .
C10 N2 1.286(4) .
C10 H10 0.9300 .
C11 N3 1.318(3) .
C11 C12 1.393(5) .
C11 H11 0.9300 .
C12 C13 1.396(5) .
C12 H12 0.9300 .
C13 C14 1.285(6) .
C13 H13 0.9300 .
C14 C15 1.422(6) .
C14 H14 0.9300 .
C15 N3 1.282(4) .
C15 H15 0.9300 .
C16 C17 1.510(5) .
C16 C21 1.559(5) .
C16 P1 1.817(3) .
C16 H16 0.9800 .
C17 C18 1.547(5) .
C17 H17A 0.9700 .
C17 H17B 0.9700 .
C18 C19 1.561(5) .
C18 H18A 0.9700 .
C18 H18B 0.9700 .
C19 C20 1.529(5) .
C19 H19A 0.9700 .
C19 H19B 0.9700 .
C20 C21 1.471(5) .
C20 H20A 0.9700 .
C20 H20B 0.9700 .
C21 H21A 0.9700 .
C21 H21B 0.9700 .
C22 C23 1.532(5) .
C22 C27 1.533(5) .
C22 P2 1.814(4) .
C22 H22 0.9800 .
C23 C24 1.505(5) .
C23 H23A 0.9700 .
C23 H23B 0.9700 .
C24 C25 1.535(5) .
C24 H24A 0.9700 .
C24 H24B 0.9700 .
C25 C26 1.502(5) .
C25 H25A 0.9700 .
C25 H25B 0.9700 .
C26 C27 1.518(6) .
C26 H26A 0.9700 .
C26 H26B 0.9700 .
C27 H27A 0.9700 .
C27 H27B 0.9700 .
C28 C33 1.531(4) .
C28 C29 1.541(6) .
C28 P3 1.823(4) .
C28 H28 0.9800 .
C29 C30 1.523(6) .
C29 H29A 0.9700 .
C29 H29B 0.9700 .
C30 C31 1.536(6) .
C30 H30A 0.9700 .
C30 H30B 0.9700 .
C31 C32 1.541(6) .
C31 H31A 0.9700 .
C31 H31B 0.9700 .
C32 C33 1.542(6) .
C32 H32A 0.9700 .
C32 H32B 0.9700 .
C33 H33A 0.9700 .
C33 H33B 0.9700 .
C34 C39 1.526(6) .
C34 C35 1.538(5) .
C34 P4 1.771(4) .
C34 H34 0.9800 .
C35 C36 1.524(5) .
C35 H35A 0.9700 .
C35 H35B 0.9700 .
C36 C37 1.551(6) .
C36 H36A 0.9700 .
C36 H36B 0.9700 .
C37 C38 1.556(5) .
C37 H37A 0.9700 .
C37 H37B 0.9700 .
C38 C39 1.541(5) .
C38 H38A 0.9700 .
C38 H38B 0.9700 .
C39 H39A 0.9700 .
C39 H39B 0.9700 .
C40 C41 1.530(6) .
C40 C45 1.549(6) .
C40 P5 1.762(4) .
C40 H40 0.9800 .
C41 C42 1.591(5) .
C41 H41A 0.9700 .
C41 H41B 0.9700 .
C42 C43 1.519(6) .
C42 H42A 0.9700 .
C42 H42B 0.9700 .
C43 C44 1.582(5) .
C43 H43A 0.9700 .
C43 H43B 0.9700 .
C44 C45 1.564(5) .
C44 H44A 0.9700 .
C44 H44B 0.9700 .
C45 H45A 0.9700 .
C45 H45B 0.9700 .
C46 C47 1.367(5) .
C46 N4 1.396(4) .
C46 H46 0.9300 .
C47 C48 1.426(6) .
C47 H47 0.9300 .
C48 C49 1.356(5) .
C48 H48 0.9300 .
C49 C50 1.374(6) .
C49 H49 0.9300 .
C50 N4 1.427(4) .
C50 H50 0.9300 .
C51 C52 1.338(5) .
C51 N5 1.375(4) .
C51 H51 0.9300 .
C52 C53 1.421(5) .
C52 H52 0.9300 .
C53 C54 1.407(5) .
C53 H53 0.9300 .
C54 C55 1.370(5) .
C54 H54 0.9300 .
C55 N5 1.369(4) .
C55 H55 0.9300 .
C56 C57 1.365(5) .
C56 N6 1.375(4) .
C56 H56 0.9300 .
C57 C58 1.387(5) .
C57 H57 0.9300 .
C58 C59 1.383(5) .
C58 H58 0.9300 .
C59 C60 1.376(6) .
C59 H59 0.9300 .
C60 N6 1.352(4) .
C60 H60A 0.9300 .
C61 N7 1.369(5) .
C61 C62 1.374(6) .
C61 H61 0.9300 .
C62 C63 1.387(6) .
C62 H62 0.9300 .
C63 C64 1.403(6) .
C63 H63 0.9300 .
C64 C65 1.363(6) .
C64 H64 0.9300 .
C65 N7 1.392(5) .
C65 H65 0.9300 .
Mn1 O14 1.867(2) .
Mn1 O9 1.899(2) 2_656
Mn1 O1 1.906(2) .
Mn1 O21 1.956(2) .
Mn1 N1 2.250(3) .
Mn2 O2 1.901(2) .
Mn2 O16 1.907(2) .
Mn2 O10 1.908(2) .
Mn2 O20 1.974(2) 2_656
Mn2 O4 2.195(2) .
Mn2 O15 2.256(2) .
Mn2 Mn6 2.9560(8) .
Mn2 Mn4 3.0279(8) 2_656
Mn2 Mn7 3.0508(7) .
Mn3 O5 1.885(2) .
Mn3 O12 1.905(2) .
Mn3 O7 1.913(3) .
Mn3 O21 1.966(2) 2_656
Mn3 N2 2.293(3) .
Mn3 O16 2.392(2) .
Mn4 O20 1.886(2) .
Mn4 O19 1.924(3) .
Mn4 O17 1.926(2) .
Mn4 O3 1.926(2) 2_656
Mn4 O4 2.171(3) 2_656
Mn4 O8 2.192(2) .
Mn4 Mn7 2.9344(6) .
Mn4 Mn5 3.0025(9) .
Mn4 Mn2 3.0279(8) 2_656
Mn4 Mn6 3.1154(9) .
Mn5 O13 1.896(3) .
Mn5 O6 1.913(2) 2_656
Mn5 O19 1.915(2) .
Mn5 O18 1.918(2) .
Mn5 O17 2.2458(19) .
Mn5 N3 2.318(3) .
Mn5 Mn6 3.0169(8) .
Mn6 O16 1.876(2) .
Mn6 O11 1.923(2) .
Mn6 O17 1.957(2) .
Mn6 O18 1.963(2) .
Mn6 O8 2.223(2) .
Mn6 O15 2.271(2) .
Mn6 Mn7 3.1122(7) .
Mn7 O20 1.952(2) 2_656
Mn7 O20 1.952(2) .
Mn7 O17 2.0011(18) .
Mn7 O17 2.0011(18) 2_656
Mn7 O16 2.310(2) 2_656
Mn7 O16 2.310(2) .
Mn7 Mn4 2.9344(6) 2_656
Mn7 Mn2 3.0508(7) 2_656
Mn7 Mn6 3.1122(7) 2_656
O1 P1 1.531(2) .
O2 P1 1.537(2) .
O3 P1 1.533(2) .
O3 Mn4 1.926(2) 2_656
O4 P2 1.521(3) .
O4 Mn4 2.171(3) 2_656
O5 P2 1.526(2) .
O6 P2 1.552(2) .
O6 Mn5 1.913(2) 2_656
O7 P3 1.503(3) .
O8 P3 1.473(2) .
O9 P3 1.516(2) .
O9 Mn1 1.899(2) 2_656
O10 P4 1.526(2) .
O11 P4 1.514(3) .
O12 P4 1.529(2) .
O13 P5 1.539(3) .
O14 P5 1.510(2) .
O15 P5 1.481(2) .
O18 H18C 0.9300 .
O19 H19C 0.9699 .
O20 Mn2 1.974(2) 2_656
O20 H20C 0.8501 .
O21 Mn3 1.966(2) 2_656
O21 H21C 0.9701 .
O22 H22A 0.8500 .
O22 H22B 0.8501 .
O23 H23C 0.8500 .
O23 H23D 0.8500 .
O24 H24D 0.8499 .
O24 H24E 0.8500 .
O25 H25C 0.8500 .
O25 H25D 0.8500 .

loop_
_geom_hbond_atom_site_label_D
_geom_hbond_atom_site_label_H
_geom_hbond_atom_site_label_A
_geom_hbond_distance_DH
_geom_hbond_distance_HA
_geom_hbond_distance_DA
_geom_hbond_angle_DHA
_geom_hbond_site_symmetry_A
O18 H18C N4 0.93 2.22 3.147(4) 178.3 .
O19 H19C N6 0.97 2.32 3.020(4) 128.5 1_545
O20 H20C O21 0.85 2.49 3.241(3) 147.2 2_656
O20 H20C O14 0.85 2.58 3.225(3) 133.0 2_656
O21 H21C O6 0.97 2.55 3.241(3) 128.3 2_656
O22 H22A N4 0.85 2.39 3.086(9) 139.8 2_566
O24 H24E O25 0.85 2.28 2.950(11) 135.9 2_665
O25 H25C O24 0.85 1.51 2.217(11) 138.0 .
O25 H25D O24 0.85 2.17 2.950(11) 153.3 2_665
O25 H25D O25 0.85 2.26 2.805(10) 122.0 2_665
